data_7042661
loop_
_publ_author_name
'Corona-Gonz\'alez, Mar\'ia Vicky'
'Zamora-Moreno, Julio'
'Cuevas-Ch\'avez, Cynthia A.'
'Rufino-Felipe, Ernesto'
'Mothes-Martin, Emmanuelle'
'Coppel, Yannick'
'Mu\~noz-Hern\'andez, Miguel A.'
'Vendier, Laure'
'Flores-Alamo, Marcos'
'Grellier, Mary'
'Sabo-Etienne, Sylviane'
'Montiel-Palma, Virginia'

_publ_section_title
;
 A family of rhodium and iridium complexes with semirigid benzylsilyl
 phosphines: from bidentate to tetradentate coordination modes
;
_journal_name_full 'Dalton Trans.'
_journal_paper_doi 10.1039/C7DT00727B
_journal_year 2017
_chemical_formula_moiety 'C54 H72 Cl2 Ir2 O P2 Si6'
_chemical_formula_sum 'C54 H72 Cl2 Ir2 O P2 Si6'
_chemical_formula_weight 1422.89
_space_group_IT_number 14
_symmetry_cell_setting monoclinic
_symmetry_Int_Tables_number 14
_symmetry_space_group_name_Hall '-P 2ybc'
_symmetry_space_group_name_H-M 'P 1 21/c 1'
_atom_sites_solution_hydrogens mixed
_audit_conform_dict_location ftp://ftp.iucr.org/pub/cif_core.dic
_audit_conform_dict_name cif_core.dic
_audit_conform_dict_version 2.4.3
_audit_creation_date 2017-02-20T13:32:37-00:00
_audit_creation_method 'WinGX routine CIF_UPDATE'
_audit_update_record
;
2017-02-20 deposited with the CCDC.
2017-03-31 downloaded from the CCDC.
;
_cell_angle_alpha 90
_cell_angle_beta 99.626(2)
_cell_angle_gamma 90
_cell_formula_units_Z 4
_cell_length_a 13.7427(3)
_cell_length_b 24.3307(5)
_cell_length_c 20.5811(4)
_cell_measurement_reflns_used 34474
_cell_measurement_temperature 130(2)
_cell_measurement_theta_max 29.5919
_cell_measurement_theta_min 3.4049
_cell_volume 6784.8(2)
_computing_cell_refinement
;
        CrysAlisPro, Agilent Technologies,
        Version 1.171.36.32 (release 02-08-2013 CrysAlis171 .NET)
        (compiled Aug  2 2013,16:46:58)
;
_computing_data_collection
;
        CrysAlisPro, Agilent Technologies,
        Version 1.171.36.32 (release 02-08-2013 CrysAlis171 .NET)
        (compiled Aug  2 2013,16:46:58)
;
_computing_data_reduction
;
        CrysAlisPro, Agilent Technologies,
        Version 1.171.36.32 (release 02-08-2013 CrysAlis171 .NET)
        (compiled Aug  2 2013,16:46:58)
;
_computing_molecular_graphics
;
          'Ortep-3 for Windows (Farrugia, 1997)'
      L. J. Farrugia, J. Appl. Crystallogr., 1997, 30, 565.
;
_computing_publication_material
;    
        'WinGX publication routines (Farrugia, 1999)'                 
    L. J. Farrugia, J. Appl. Crystallogr., 1999, 32, 837-838.
;
_computing_structure_refinement 'SHELXL-2014 (Sheldrick, 2015)'
_computing_structure_solution
;
      'SHELXS-2014 (Sheldrick, 2015)'
      Sheldrick, G. M. (2015). Acta Cryst. A71, 3--8.
;
_diffrn_ambient_temperature 130(2)
_diffrn_detector_area_resol_mean 10.4685
_diffrn_measured_fraction_theta_full 0.997
_diffrn_measured_fraction_theta_max 0.914
_diffrn_measurement_device_type 'Xcalibur, Atlas, Gemini'
_diffrn_measurement_method '\w scans'
_diffrn_orient_matrix_UB_11 0.0133833
_diffrn_orient_matrix_UB_12 -0.0159208
_diffrn_orient_matrix_UB_13 -0.0260072
_diffrn_orient_matrix_UB_21 -0.0458469
_diffrn_orient_matrix_UB_22 -0.0140237
_diffrn_orient_matrix_UB_23 -0.0033911
_diffrn_orient_matrix_UB_31 -0.0214505
_diffrn_orient_matrix_UB_32 0.0199895
_diffrn_orient_matrix_UB_33 -0.0230915
_diffrn_radiation_monochromator graphite
_diffrn_radiation_type MoK\a
_diffrn_radiation_wavelength 0.71073
_diffrn_reflns_av_R_equivalents 0.0453
_diffrn_reflns_av_unetI/netI 0.0575
_diffrn_reflns_Laue_measured_fraction_full 0.997
_diffrn_reflns_Laue_measured_fraction_max 0.914
_diffrn_reflns_limit_h_max 18
_diffrn_reflns_limit_h_min -19
_diffrn_reflns_limit_k_max 33
_diffrn_reflns_limit_k_min -33
_diffrn_reflns_limit_l_max 25
_diffrn_reflns_limit_l_min -27
_diffrn_reflns_number 105030
_diffrn_reflns_point_group_measured_fraction_full 0.997
_diffrn_reflns_point_group_measured_fraction_max 0.914
_diffrn_reflns_theta_full 25.242
_diffrn_reflns_theta_max 29.592
_diffrn_reflns_theta_min 3.405
_exptl_absorpt_coefficient_mu 4.182
_exptl_absorpt_correction_T_max 0.559
_exptl_absorpt_correction_T_min 0.339
_exptl_absorpt_correction_type analytical
_exptl_absorpt_process_details
;
        CrysAlisPro, Agilent Technologies,
        Version 1.171.36.32 (release 02-08-2013 CrysAlis171 .NET)
        (compiled Aug  2 2013,16:46:58)
Analytical numeric absorption correction using a multifaceted crystal
                        model based on expressions derived by R.C. Clark & J.S.
        (Clark, R. C. & Reid, J. S. (1995). Acta Cryst. A51, 887-897)
;
_exptl_crystal_colour yellow
_exptl_crystal_density_diffrn 1.393
_exptl_crystal_description block
_exptl_crystal_F_000 2824
_exptl_crystal_size_max 0.4239
_exptl_crystal_size_mid 0.3442
_exptl_crystal_size_min 0.1979
_refine_diff_density_max 2.311
_refine_diff_density_min -1.569
_refine_diff_density_rms 0.123
_refine_ls_extinction_method none
_refine_ls_goodness_of_fit_ref 1.074
_refine_ls_hydrogen_treatment constr
_refine_ls_matrix_type full
_refine_ls_number_parameters 615
_refine_ls_number_reflns 17415
_refine_ls_number_restraints 36
_refine_ls_restrained_S_all 1.073
_refine_ls_R_factor_all 0.0539
_refine_ls_R_factor_gt 0.0345
_refine_ls_shift/su_max 0.002
_refine_ls_shift/su_mean 0
_refine_ls_structure_factor_coef Fsqd
_refine_ls_weighting_details 'w=1/[\s^2^(Fo^2^)+(0.0212P)^2^+22.5597P] where P=(Fo^2^+2Fc^2^)/3'
_refine_ls_weighting_scheme calc
_refine_ls_wR_factor_gt 0.0689
_refine_ls_wR_factor_ref 0.0786
_reflns_Friedel_coverage 0
_reflns_number_gt 13930
_reflns_number_total 17415
_reflns_threshold_expression 'I > 2\s(I)'
_cod_data_source_file c7dt00727b2.cif
_cod_data_source_block vm1-sq
_cod_original_sg_symbol_H-M 'P 21/c'
_cod_database_code 7042661

loop_
_symmetry_equiv_pos_as_xyz
'x, y, z'
'-x, y+1/2, -z+1/2'
'-x, -y, -z'
'x, -y-1/2, z-1/2'

loop_
_atom_site_label
_atom_site_type_symbol
_atom_site_fract_x
_atom_site_fract_y
_atom_site_fract_z
_atom_site_U_iso_or_equiv
_atom_site_adp_type
_atom_site_occupancy
_atom_site_site_symmetry_order
_atom_site_calc_flag
_atom_site_refinement_flags_posn
_atom_site_refinement_flags_adp
_atom_site_refinement_flags_occupancy
_atom_site_disorder_assembly
_atom_site_disorder_group
C1 C 0.6033(3) -0.02374(18) 0.1530(2) 0.0303(9) Uani 1 1 d . . . . .
C2 C 0.6320(3) -0.07098(19) 0.1913(2) 0.0380(10) Uani 1 1 d . . . . .
C3 C 0.5571(4) -0.1041(2) 0.2086(3) 0.0537(14) Uani 1 1 d . . . . .
H3 H 0.574785 -0.135628 0.235213 0.064 Uiso 1 1 calc R U . . .
C4 C 0.4588(4) -0.0926(2) 0.1881(3) 0.0555(15) Uani 1 1 d . . . . .
H4 H 0.409757 -0.116622 0.199523 0.067 Uiso 1 1 calc R U . . .
C5 C 0.4315(4) -0.0462(2) 0.1512(2) 0.0464(12) Uani 1 1 d . . . . .
H5 H 0.363614 -0.037581 0.138073 0.056 Uiso 1 1 calc R U . . .
C6 C 0.5035(3) -0.0123(2) 0.1333(2) 0.0364(10) Uani 1 1 d . . . . .
H6 H 0.484422 0.019292 0.107084 0.044 Uiso 1 1 calc R U . . .
C7 C 0.6228(3) 0.08181(16) 0.0929(2) 0.0269(8) Uani 1 1 d . . . . .
C8 C 0.6032(3) 0.09058(17) 0.0254(2) 0.0295(9) Uani 1 1 d . . . . .
H8 H 0.621591 0.063123 -0.003018 0.035 Uiso 1 1 calc R U . . .
C9 C 0.5578(3) 0.13812(19) -0.0020(3) 0.0392(11) Uani 1 1 d . . . . .
H9 H 0.545508 0.143097 -0.04844 0.047 Uiso 1 1 calc R U . . .
C10 C 0.5308(4) 0.1779(2) 0.0391(3) 0.0472(13) Uani 1 1 d . . . . .
H10 H 0.500948 0.211044 0.021269 0.057 Uiso 1 1 calc R U . . .
C11 C 0.5473(3) 0.1695(2) 0.1058(3) 0.0472(13) Uani 1 1 d . . . . .
H11 H 0.526687 0.19694 0.133337 0.057 Uiso 1 1 calc R U . . .
C12 C 0.5931(3) 0.12251(19) 0.1349(2) 0.0353(10) Uani 1 1 d . . . . .
C13 C 0.7226(3) -0.01216(16) 0.05194(19) 0.0244(8) Uani 1 1 d . . . . .
C14 C 0.8089(3) -0.00009(17) 0.02550(19) 0.0267(8) Uani 1 1 d . . . . .
C15 C 0.8212(3) -0.0266(2) -0.0323(2) 0.0354(10) Uani 1 1 d . . . . .
H15 H 0.878395 -0.018804 -0.051014 0.043 Uiso 1 1 calc R U . . .
C16 C 0.7534(3) -0.0639(2) -0.0637(2) 0.0392(11) Uani 1 1 d . . . . .
H16 H 0.764372 -0.081143 -0.103244 0.047 Uiso 1 1 calc R U . . .
C17 C 0.6703(3) -0.07612(18) -0.0380(2) 0.0346(10) Uani 1 1 d . . . . .
H17 H 0.623559 -0.101802 -0.059348 0.042 Uiso 1 1 calc R U . . .
C18 C 0.6555(3) -0.05045(16) 0.0197(2) 0.0291(9) Uani 1 1 d . . . . .
H18 H 0.598162 -0.059132 0.037862 0.035 Uiso 1 1 calc R U . . .
C19 C 0.7378(4) -0.08511(18) 0.2151(2) 0.0405(11) Uani 1 1 d . . . . .
H19A H 0.746068 -0.116337 0.232341 0.049 Uiso 1 1 d R U . . .
H19B H 0.765216 -0.093617 0.181651 0.049 Uiso 1 1 d R U . . .
C20 C 0.8899(3) 0.03592(18) 0.0598(2) 0.0284(9) Uani 1 1 d . . . . .
H20A H 0.865796 0.074092 0.06214 0.034 Uiso 1 1 calc R U . . .
H20B H 0.945995 0.036111 0.035242 0.034 Uiso 1 1 calc R U . . .
C21 C 0.6134(3) 0.1181(2) 0.2089(2) 0.0453(12) Uani 1 1 d . . . . .
H21A H 0.65615 0.082343 0.231416 0.054 Uiso 1 1 d R U . A .
H21B H 0.66895 0.143943 0.229115 0.054 Uiso 1 1 d R U . . .
C22 C 0.7321(5) -0.0100(3) 0.3305(3) 0.0647(17) Uani 1 1 d . . . . .
H22A H 0.76879 0.01607 0.361608 0.097 Uiso 1 1 calc R U . . .
H22B H 0.719059 -0.043564 0.353989 0.097 Uiso 1 1 calc R U . . .
H22C H 0.669406 0.006502 0.310045 0.097 Uiso 1 1 calc R U . . .
C23 C 0.9268(4) -0.0562(2) 0.3108(3) 0.0576(16) Uani 1 1 d . . . . .
H23A H 0.960283 -0.027968 0.340407 0.086 Uiso 1 1 calc R U . . .
H23B H 0.969281 -0.067089 0.279184 0.086 Uiso 1 1 calc R U . . .
H23C H 0.913041 -0.08824 0.336546 0.086 Uiso 1 1 calc R U . . .
C24 C 1.0616(3) 0.0264(2) 0.1837(2) 0.0452(12) Uani 1 1 d . . . . .
H24A H 1.068068 0.066477 0.186239 0.068 Uiso 1 1 calc R U . . .
H24B H 1.107315 0.011681 0.156236 0.068 Uiso 1 1 calc R U . . .
H24C H 1.077339 0.010733 0.228093 0.068 Uiso 1 1 calc R U . . .
C25 C 0.9381(4) -0.0679(2) 0.1332(3) 0.0452(12) Uani 1 1 d . . . . .
H25A H 0.989105 -0.075835 0.106473 0.068 Uiso 1 1 calc R U . . .
H25B H 0.874168 -0.08126 0.110359 0.068 Uiso 1 1 calc R U . . .
H25C H 0.954634 -0.086407 0.175939 0.068 Uiso 1 1 calc R U . . .
C28 C 0.9543(4) 0.17217(19) 0.4169(2) 0.0392(11) Uani 1 1 d . . . . .
C29 C 0.8658(4) 0.1435(2) 0.4176(2) 0.0498(13) Uani 1 1 d . . . . .
C30 C 0.8676(6) 0.1010(3) 0.4641(3) 0.074(2) Uani 1 1 d . . . . .
H30 H 0.809114 0.080512 0.465537 0.089 Uiso 1 1 calc R U . . .
C31 C 0.9526(7) 0.0883(3) 0.5078(3) 0.090(3) Uani 1 1 d . . . . .
H31 H 0.951712 0.059378 0.538739 0.108 Uiso 1 1 calc R U . . .
C32 C 1.0369(6) 0.1168(3) 0.5067(3) 0.080(2) Uani 1 1 d . . . . .
H32 H 1.09505 0.108046 0.536813 0.096 Uiso 1 1 calc R U . . .
C33 C 1.0382(4) 0.1588(2) 0.4616(3) 0.0549(14) Uani 1 1 d . . . . .
H33 H 1.097383 0.178867 0.461133 0.066 Uiso 1 1 calc R U . . .
C34 C 0.8934(3) 0.28293(18) 0.3814(2) 0.0315(9) Uani 1 1 d . . . . .
C35 C 0.8664(3) 0.32865(18) 0.3406(2) 0.0325(9) Uani 1 1 d . . . . .
C36 C 0.8138(3) 0.37089(19) 0.3646(2) 0.0374(10) Uani 1 1 d . . . . .
H36 H 0.793168 0.401513 0.337072 0.045 Uiso 1 1 calc R U . . .
C37 C 0.7907(4) 0.3693(2) 0.4275(3) 0.0470(12) Uani 1 1 d . . . . .
H37 H 0.755725 0.398962 0.442934 0.056 Uiso 1 1 calc R U . . .
C38 C 0.8183(4) 0.3251(2) 0.4677(2) 0.0481(13) Uani 1 1 d . . . . .
H38 H 0.802741 0.324067 0.510944 0.058 Uiso 1 1 calc R U . . .
C39 C 0.8689(4) 0.2821(2) 0.4450(2) 0.0421(11) Uani 1 1 d . . . . .
H39 H 0.887463 0.251352 0.47288 0.05 Uiso 1 1 calc R U . . .
C40 C 1.0905(3) 0.24990(19) 0.3746(2) 0.0390(11) Uani 1 1 d . . . . .
C41 C 1.1660(4) 0.2275(2) 0.3439(3) 0.0551(14) Uani 1 1 d . . . . .
C42 C 1.2607(4) 0.2504(3) 0.3615(4) 0.086(2) Uani 1 1 d . . . . .
H42 H 1.313166 0.236401 0.341571 0.104 Uiso 1 1 calc R U . . .
C43 C 1.2799(5) 0.2924(3) 0.4067(4) 0.093(3) Uani 1 1 d . . . . .
H43 H 1.344473 0.307578 0.416314 0.112 Uiso 1 1 calc R U . . .
C44 C 1.2068(4) 0.3126(3) 0.4378(4) 0.0688(19) Uani 1 1 d . . . . .
H44 H 1.220692 0.340698 0.470121 0.083 Uiso 1 1 calc R U . . .
C45 C 1.1123(4) 0.2915(2) 0.4215(3) 0.0475(12) Uani 1 1 d . . . . .
H45 H 1.061207 0.305566 0.442676 0.057 Uiso 1 1 calc R U . . .
C46 C 0.7733(4) 0.1523(2) 0.3694(2) 0.0516(14) Uani 1 1 d . . . . .
H46A H 0.764298 0.119028 0.33985 0.062 Uiso 1 1 d R U . A .
H46B H 0.770908 0.186428 0.34005 0.077 Uiso 1 1 d R U . . .
C47 C 0.8916(4) 0.33370(18) 0.2728(2) 0.0372(10) Uani 1 1 d . . . . .
H47A H 0.958964 0.330814 0.263318 0.045 Uiso 1 1 d R U . . .
H47B H 0.858964 0.360814 0.242718 0.045 Uiso 1 1 d R U . . .
C48 C 1.1476(4) 0.1848(2) 0.2905(3) 0.0576(16) Uani 1 1 d . . . . .
H48A H 1.121608 0.15073 0.307687 0.069 Uiso 1 1 calc R U . . .
H48B H 1.209904 0.175769 0.274693 0.069 Uiso 1 1 calc R U . . .
Si3 Si 0.5072(4) 0.1410(3) 0.2522(3) 0.0557(10) Uani 0.489(5) 1 d . U P A 1
Si4 Si 0.6366(4) 0.1692(3) 0.3895(3) 0.0557(10) Uani 0.489(5) 1 d . U P A 1
C26 C 0.4096(13) 0.0892(9) 0.2404(10) 0.103(2) Uani 0.489(5) 1 d . U P A 1
H26A H 0.356432 0.10048 0.26382 0.154 Uiso 0.489(5) 1 calc R U P A 1
H26B H 0.436516 0.05385 0.257667 0.154 Uiso 0.489(5) 1 calc R U P A 1
H26C H 0.383581 0.085598 0.193249 0.154 Uiso 0.489(5) 1 calc R U P A 1
C27 C 0.4522(13) 0.2091(8) 0.2378(10) 0.103(2) Uani 0.489(5) 1 d . U P A 1
H27A H 0.405167 0.21514 0.26803 0.154 Uiso 0.489(5) 1 calc R U P A 1
H27B H 0.417735 0.211581 0.192231 0.154 Uiso 0.489(5) 1 calc R U P A 1
H27C H 0.504185 0.237022 0.245503 0.154 Uiso 0.489(5) 1 calc R U P A 1
C49 C 0.6082(12) 0.2421(8) 0.3920(10) 0.103(2) Uani 0.489(5) 1 d . U P A 1
H49A H 0.538275 0.246844 0.39507 0.154 Uiso 0.489(5) 1 calc R U P A 1
H49B H 0.621951 0.259872 0.351739 0.154 Uiso 0.489(5) 1 calc R U P A 1
H49C H 0.648986 0.258942 0.430443 0.154 Uiso 0.489(5) 1 calc R U P A 1
C50 C 0.6137(12) 0.1398(8) 0.4646(9) 0.103(2) Uani 0.489(5) 1 d . U P A 1
H50A H 0.612771 0.09965 0.460838 0.154 Uiso 0.489(5) 1 calc R U P A 1
H50B H 0.549712 0.152632 0.473791 0.154 Uiso 0.489(5) 1 calc R U P A 1
H50C H 0.665873 0.150917 0.500693 0.154 Uiso 0.489(5) 1 calc R U P A 1
Si3P Si 0.5194(4) 0.1205(2) 0.2666(3) 0.0557(10) Uani 0.511(5) 1 d . U P A 2
Si4P Si 0.6594(4) 0.1486(2) 0.4001(3) 0.0557(10) Uani 0.511(5) 1 d . U P A 2
C26P C 0.4474(12) 0.0612(8) 0.2660(10) 0.103(2) Uani 0.511(5) 1 d . U P A 2
H26D H 0.485083 0.03278 0.293038 0.154 Uiso 0.511(5) 1 calc R U P A 2
H26E H 0.429263 0.047872 0.220643 0.154 Uiso 0.511(5) 1 calc R U P A 2
H26F H 0.387427 0.069745 0.283935 0.154 Uiso 0.511(5) 1 calc R U P A 2
C27P C 0.4215(12) 0.1773(8) 0.2329(9) 0.103(2) Uani 0.511(5) 1 d . U P A 2
H27D H 0.455385 0.209384 0.218667 0.154 Uiso 0.511(5) 1 calc R U P A 2
H27E H 0.384954 0.18807 0.267912 0.154 Uiso 0.511(5) 1 calc R U P A 2
H27F H 0.375391 0.16252 0.19547 0.154 Uiso 0.511(5) 1 calc R U P A 2
C49P C 0.6366(12) 0.2147(8) 0.4379(10) 0.103(2) Uani 0.511(5) 1 d . U P A 2
H49D H 0.68199 0.218791 0.479735 0.154 Uiso 0.511(5) 1 calc R U P A 2
H49E H 0.568396 0.215815 0.446044 0.154 Uiso 0.511(5) 1 calc R U P A 2
H49F H 0.647303 0.244674 0.408123 0.154 Uiso 0.511(5) 1 calc R U P A 2
C50P C 0.6384(12) 0.0950(8) 0.4599(9) 0.103(2) Uani 0.511(5) 1 d . U P A 2
H50D H 0.678696 0.10295 0.502773 0.154 Uiso 0.511(5) 1 calc R U P A 2
H50E H 0.656754 0.059065 0.444234 0.154 Uiso 0.511(5) 1 calc R U P A 2
H50F H 0.568466 0.094677 0.464303 0.154 Uiso 0.511(5) 1 calc R U P A 2
C51 C 0.8424(6) 0.2937(2) 0.1289(2) 0.0668(19) Uani 1 1 d . . . . .
H51A H 0.813373 0.330289 0.119883 0.1 Uiso 1 1 calc R U . . .
H51B H 0.804495 0.266753 0.099649 0.1 Uiso 1 1 calc R U . . .
H51C H 0.91091 0.294069 0.121303 0.1 Uiso 1 1 calc R U . . .
C52 C 0.7040(4) 0.2730(2) 0.2226(3) 0.0545(14) Uani 1 1 d . . . . .
H52A H 0.695692 0.263007 0.267494 0.082 Uiso 1 1 calc R U . . .
H52B H 0.670741 0.245859 0.191459 0.082 Uiso 1 1 calc R U . . .
H52C H 0.675235 0.309413 0.211776 0.082 Uiso 1 1 calc R U . . .
C53 C 1.0974(5) 0.2860(2) 0.2095(3) 0.0670(18) Uani 1 1 d . . . . .
H53A H 1.103849 0.305555 0.251627 0.101 Uiso 1 1 calc R U . . .
H53B H 1.049365 0.304978 0.176557 0.101 Uiso 1 1 calc R U . . .
H53C H 1.161577 0.285013 0.194731 0.101 Uiso 1 1 calc R U . . .
C54 C 1.0654(4) 0.1812(3) 0.1395(3) 0.0609(16) Uani 1 1 d . . . . .
H54A H 1.026254 0.202082 0.103591 0.091 Uiso 1 1 calc R U . . .
H54B H 1.041076 0.143291 0.138719 0.091 Uiso 1 1 calc R U . . .
H54C H 1.134804 0.181132 0.133767 0.091 Uiso 1 1 calc R U . . .
Cl1 Cl 0.82983(7) 0.14848(4) 0.15526(5) 0.0284(2) Uani 1 1 d . . . . .
Cl2 Cl 0.93823(8) 0.08969(4) 0.28782(5) 0.0345(2) Uani 1 1 d . . . . .
Ir1 Ir 0.82032(2) 0.04987(2) 0.20194(2) 0.02504(4) Uani 1 1 d . . . . .
Ir2 Ir 0.90863(2) 0.19131(2) 0.25440(2) 0.02559(4) Uani 1 1 d . . . . .
P1 P 0.69544(7) 0.02172(4) 0.12635(5) 0.0241(2) Uani 1 1 d . . . . .
P2 P 0.96291(8) 0.22547(4) 0.35444(5) 0.0288(2) Uani 1 1 d . . . . .
Si1 Si 0.80712(10) -0.02761(5) 0.26481(6) 0.0385(3) Uani 1 1 d . . . . .
Si2 Si 0.93124(8) 0.00769(5) 0.14629(6) 0.0293(2) Uani 1 1 d . . . . .
Si5 Si 0.83942(10) 0.27465(5) 0.21724(6) 0.0360(3) Uani 1 1 d . . . . .
Si6 Si 1.05417(10) 0.21376(6) 0.22033(8) 0.0446(3) Uani 1 1 d . . . . .
O1 O 0.5679(3) 0.1406(3) 0.3332(2) 0.0930(18) Uani 1 1 d . . . . .

loop_
_atom_site_aniso_label
_atom_site_aniso_U_11
_atom_site_aniso_U_22
_atom_site_aniso_U_33
_atom_site_aniso_U_23
_atom_site_aniso_U_13
_atom_site_aniso_U_12
C1 0.030(2) 0.035(2) 0.026(2) -0.0016(17) 0.0065(16) -0.0097(18)
C2 0.041(3) 0.035(2) 0.037(3) 0.0008(19) 0.004(2) -0.012(2)
C3 0.051(3) 0.046(3) 0.063(4) 0.015(3) 0.008(3) -0.021(2)
C4 0.052(3) 0.063(4) 0.053(3) 0.007(3) 0.012(3) -0.032(3)
C5 0.034(2) 0.062(3) 0.043(3) 0.001(2) 0.007(2) -0.023(2)
C6 0.032(2) 0.045(3) 0.033(2) -0.0035(19) 0.0062(18) -0.013(2)
C7 0.0167(17) 0.029(2) 0.036(2) -0.0024(16) 0.0050(15) -0.0032(15)
C8 0.0241(19) 0.029(2) 0.035(2) -0.0003(17) 0.0058(16) -0.0047(16)
C9 0.034(2) 0.035(2) 0.046(3) 0.011(2) -0.001(2) -0.0026(19)
C10 0.034(2) 0.029(2) 0.073(4) 0.003(2) -0.005(2) 0.004(2)
C11 0.029(2) 0.035(2) 0.076(4) -0.025(3) 0.003(2) 0.001(2)
C12 0.024(2) 0.040(2) 0.042(3) -0.014(2) 0.0060(18) -0.0057(18)
C13 0.0218(18) 0.0254(19) 0.024(2) 0.0000(15) -0.0012(14) -0.0007(15)
C14 0.0227(19) 0.030(2) 0.026(2) 0.0017(16) 0.0001(15) 0.0011(16)
C15 0.026(2) 0.048(3) 0.032(2) -0.003(2) 0.0059(17) 0.0021(19)
C16 0.034(2) 0.047(3) 0.035(2) -0.014(2) 0.0010(19) 0.006(2)
C17 0.032(2) 0.031(2) 0.037(2) -0.0100(18) -0.0036(18) -0.0001(18)
C18 0.0259(19) 0.028(2) 0.033(2) 0.0009(17) 0.0013(16) -0.0003(16)
C19 0.050(3) 0.025(2) 0.046(3) 0.0066(19) 0.005(2) -0.006(2)
C20 0.0216(18) 0.036(2) 0.028(2) -0.0032(17) 0.0049(15) -0.0051(16)
C21 0.027(2) 0.064(3) 0.047(3) -0.026(2) 0.011(2) -0.008(2)
C22 0.101(5) 0.059(4) 0.040(3) 0.008(3) 0.027(3) -0.019(3)
C23 0.075(4) 0.045(3) 0.043(3) 0.017(2) -0.019(3) -0.012(3)
C24 0.028(2) 0.070(3) 0.034(3) 0.001(2) -0.0037(18) -0.002(2)
C25 0.039(3) 0.038(3) 0.058(3) 0.009(2) 0.005(2) 0.012(2)
C28 0.056(3) 0.035(2) 0.027(2) -0.0057(18) 0.005(2) -0.006(2)
C29 0.072(4) 0.053(3) 0.025(2) -0.006(2) 0.011(2) -0.020(3)
C30 0.117(6) 0.073(4) 0.031(3) 0.002(3) 0.012(3) -0.042(4)
C31 0.158(8) 0.073(5) 0.033(3) 0.016(3) -0.002(4) -0.029(5)
C32 0.115(6) 0.070(4) 0.043(4) 0.014(3) -0.020(4) -0.001(4)
C33 0.065(4) 0.054(3) 0.039(3) 0.003(2) -0.008(3) -0.001(3)
C34 0.027(2) 0.037(2) 0.030(2) -0.0116(18) 0.0009(16) -0.0030(17)
C35 0.026(2) 0.033(2) 0.037(2) -0.0106(18) 0.0016(17) -0.0083(17)
C36 0.034(2) 0.033(2) 0.043(3) -0.0128(19) -0.0005(19) -0.0016(19)
C37 0.039(3) 0.051(3) 0.051(3) -0.022(2) 0.007(2) -0.001(2)
C38 0.056(3) 0.057(3) 0.033(3) -0.020(2) 0.012(2) -0.002(3)
C39 0.045(3) 0.049(3) 0.030(2) -0.010(2) 0.002(2) -0.002(2)
C40 0.026(2) 0.038(2) 0.048(3) -0.008(2) -0.0061(19) -0.0051(19)
C41 0.030(2) 0.060(3) 0.074(4) -0.020(3) 0.003(2) -0.004(2)
C42 0.030(3) 0.104(6) 0.124(6) -0.043(5) 0.009(3) -0.013(3)
C43 0.039(3) 0.092(5) 0.140(7) -0.044(5) -0.012(4) -0.023(4)
C44 0.051(3) 0.057(4) 0.090(5) -0.028(3) -0.013(3) -0.012(3)
C45 0.041(3) 0.043(3) 0.052(3) -0.012(2) -0.010(2) -0.002(2)
C46 0.052(3) 0.069(4) 0.036(3) -0.013(2) 0.015(2) -0.027(3)
C47 0.046(3) 0.027(2) 0.038(3) -0.0061(18) 0.007(2) -0.003(2)
C48 0.030(2) 0.057(3) 0.089(4) -0.028(3) 0.019(3) -0.003(2)
Si3 0.0406(13) 0.080(3) 0.0500(16) -0.0267(17) 0.0179(12) -0.0102(15)
Si4 0.0406(13) 0.080(3) 0.0500(16) -0.0267(17) 0.0179(12) -0.0102(15)
C26 0.074(4) 0.131(7) 0.116(5) -0.041(5) 0.056(4) -0.024(4)
C27 0.074(4) 0.131(7) 0.116(5) -0.041(5) 0.056(4) -0.024(4)
C49 0.074(4) 0.131(7) 0.116(5) -0.041(5) 0.056(4) -0.024(4)
C50 0.074(4) 0.131(7) 0.116(5) -0.041(5) 0.056(4) -0.024(4)
Si3P 0.0406(13) 0.080(3) 0.0500(16) -0.0267(17) 0.0179(12) -0.0102(15)
Si4P 0.0406(13) 0.080(3) 0.0500(16) -0.0267(17) 0.0179(12) -0.0102(15)
C26P 0.074(4) 0.131(7) 0.116(5) -0.041(5) 0.056(4) -0.024(4)
C27P 0.074(4) 0.131(7) 0.116(5) -0.041(5) 0.056(4) -0.024(4)
C49P 0.074(4) 0.131(7) 0.116(5) -0.041(5) 0.056(4) -0.024(4)
C50P 0.074(4) 0.131(7) 0.116(5) -0.041(5) 0.056(4) -0.024(4)
C51 0.127(6) 0.041(3) 0.029(3) 0.002(2) 0.003(3) 0.007(3)
C52 0.043(3) 0.039(3) 0.074(4) -0.009(3) -0.012(3) 0.003(2)
C53 0.069(4) 0.058(4) 0.086(5) -0.026(3) 0.047(4) -0.031(3)
C54 0.062(4) 0.067(4) 0.064(4) -0.020(3) 0.040(3) -0.018(3)
Cl1 0.0371(5) 0.0248(4) 0.0219(5) -0.0014(4) 0.0009(4) -0.0060(4)
Cl2 0.0412(6) 0.0311(5) 0.0266(5) -0.0004(4) -0.0075(4) -0.0062(4)
Ir1 0.02743(8) 0.02499(8) 0.02148(8) 0.00071(6) 0.00056(6) -0.00542(6)
Ir2 0.02793(8) 0.02533(8) 0.02365(8) -0.00425(6) 0.00472(6) -0.00630(6)
P1 0.0227(5) 0.0256(5) 0.0241(5) -0.0005(4) 0.0039(4) -0.0054(4)
P2 0.0284(5) 0.0293(5) 0.0274(5) -0.0066(4) 0.0005(4) -0.0041(4)
Si1 0.0491(8) 0.0344(6) 0.0299(6) 0.0088(5) 0.0002(5) -0.0087(6)
Si2 0.0227(5) 0.0324(6) 0.0313(6) 0.0016(5) -0.0002(4) -0.0012(5)
Si5 0.0478(7) 0.0284(6) 0.0296(6) -0.0042(5) 0.0005(5) -0.0023(5)
Si6 0.0412(7) 0.0430(7) 0.0550(9) -0.0157(6) 0.0238(6) -0.0148(6)
O1 0.063(3) 0.158(5) 0.065(3) -0.055(3) 0.032(2) -0.035(3)

loop_
_atom_type_symbol
_atom_type_description
_atom_type_scat_dispersion_real
_atom_type_scat_dispersion_imag
_atom_type_scat_source
C C 0.0033 0.0016 'International Tables Vol C Tables 4.2.6.8 and 6.1.1.4'
H H 0 0 'International Tables Vol C Tables 4.2.6.8 and 6.1.1.4'
Cl Cl 0.1484 0.1585 'International Tables Vol C Tables 4.2.6.8 and 6.1.1.4'
Ir Ir -1.4442 7.9887 'International Tables Vol C Tables 4.2.6.8 and 6.1.1.4'
P P 0.1023 0.0942 'International Tables Vol C Tables 4.2.6.8 and 6.1.1.4'
Si Si 0.0817 0.0704 'International Tables Vol C Tables 4.2.6.8 and 6.1.1.4'
O O 0.0106 0.006 'International Tables Vol C Tables 4.2.6.8 and 6.1.1.4'

loop_
_exptl_crystal_face_index_h
_exptl_crystal_face_index_k
_exptl_crystal_face_index_l
_exptl_crystal_face_perp_dist
12 12 -23 0.0916
18 -13 -4 0.1084
-18 14 3 0.1077
-12 -12 23 0.1536
-2 33 -5 0.1417
7 14 22 0.1412
-7 15 -22 0.1786
-7 -15 -22 0.1808
-4 -29 -13 0.1832
7 -16 21 0.2008
-18 -13 6 0.1431
17 -6 7 0.1187
7 26 -17 0.1232
15 -9 -19 0.0725
-16 13 16 0.1019

loop_
_geom_angle_atom_site_label_1
_geom_angle_atom_site_label_2
_geom_angle_atom_site_label_3
_geom_angle
C6 C1 C2 119.6(4)
C6 C1 P1 119.2(3)
C2 C1 P1 121.1(3)
C3 C2 C1 117.6(4)
C3 C2 C19 120.1(4)
C1 C2 C19 122.3(4)
C4 C3 C2 122.1(5)
C4 C3 H3 118.9
C2 C3 H3 118.9
C3 C4 C5 119.9(5)
C3 C4 H4 120
C5 C4 H4 120
C4 C5 C6 119.6(5)
C4 C5 H5 120.2
C6 C5 H5 120.2
C5 C6 C1 121.1(5)
C5 C6 H6 119.5
C1 C6 H6 119.5
C8 C7 C12 118.4(4)
C8 C7 P1 120.0(3)
C12 C7 P1 121.4(3)
C7 C8 C9 122.3(4)
C7 C8 H8 118.9
C9 C8 H8 118.9
C10 C9 C8 119.0(5)
C10 C9 H9 120.5
C8 C9 H9 120.5
C11 C10 C9 119.6(4)
C11 C10 H10 120.2
C9 C10 H10 120.2
C10 C11 C12 122.9(4)
C10 C11 H11 118.6
C12 C11 H11 118.6
C11 C12 C7 117.7(4)
C11 C12 C21 119.2(4)
C7 C12 C21 122.9(4)
C18 C13 C14 119.0(4)
C18 C13 P1 119.1(3)
C14 C13 P1 121.9(3)
C15 C14 C13 117.6(4)
C15 C14 C20 119.2(4)
C13 C14 C20 123.0(4)
C16 C15 C14 122.4(4)
C16 C15 H15 118.8
C14 C15 H15 118.8
C17 C16 C15 120.2(4)
C17 C16 H16 119.9
C15 C16 H16 119.9
C16 C17 C18 119.0(4)
C16 C17 H17 120.5
C18 C17 H17 120.5
C17 C18 C13 121.8(4)
C17 C18 H18 119.1
C13 C18 H18 119.1
C2 C19 Si1 112.4(3)
C2 C19 H19A 113.8
Si1 C19 H19A 114.9
C2 C19 H19B 109
Si1 C19 H19B 111.1
H19A C19 H19B 94.2
C14 C20 Si2 108.2(3)
C14 C20 H20A 110.1
Si2 C20 H20A 110.1
C14 C20 H20B 110.1
Si2 C20 H20B 110.1
H20A C20 H20B 108.4
C12 C21 Si3P 126.9(4)
C12 C21 Si3 115.0(4)
C12 C21 H21A 118.3
Si3P C21 H21A 97.6
Si3 C21 H21A 115.2
C12 C21 H21B 111.5
Si3P C21 H21B 105.6
Si3 C21 H21B 102
H21A C21 H21B 90.3
Si1 C22 H22A 109.5
Si1 C22 H22B 109.5
H22A C22 H22B 109.5
Si1 C22 H22C 109.5
H22A C22 H22C 109.5
H22B C22 H22C 109.5
Si1 C23 H23A 109.5
Si1 C23 H23B 109.5
H23A C23 H23B 109.5
Si1 C23 H23C 109.5
H23A C23 H23C 109.5
H23B C23 H23C 109.5
Si2 C24 H24A 109.5
Si2 C24 H24B 109.5
H24A C24 H24B 109.5
Si2 C24 H24C 109.5
H24A C24 H24C 109.5
H24B C24 H24C 109.5
Si2 C25 H25A 109.5
Si2 C25 H25B 109.5
H25A C25 H25B 109.5
Si2 C25 H25C 109.5
H25A C25 H25C 109.5
H25B C25 H25C 109.5
C33 C28 C29 120.1(5)
C33 C28 P2 118.9(4)
C29 C28 P2 120.9(4)
C30 C29 C28 117.1(5)
C30 C29 C46 118.4(5)
C28 C29 C46 124.3(5)
C31 C30 C29 121.5(6)
C31 C30 H30 119.2
C29 C30 H30 119.2
C32 C31 C30 120.4(6)
C32 C31 H31 119.8
C30 C31 H31 119.8
C31 C32 C33 119.8(6)
C31 C32 H32 120.1
C33 C32 H32 120.1
C32 C33 C28 121.0(6)
C32 C33 H33 119.5
C28 C33 H33 119.5
C39 C34 C35 119.2(4)
C39 C34 P2 119.3(4)
C35 C34 P2 121.4(3)
C36 C35 C34 118.2(4)
C36 C35 C47 118.9(4)
C34 C35 C47 122.9(4)
C37 C36 C35 121.6(5)
C37 C36 H36 119.2
C35 C36 H36 119.2
C38 C37 C36 120.1(5)
C38 C37 H37 119.9
C36 C37 H37 119.9
C37 C38 C39 119.7(5)
C37 C38 H38 120.1
C39 C38 H38 120.1
C38 C39 C34 121.0(5)
C38 C39 H39 119.5
C34 C39 H39 119.5
C45 C40 C41 120.1(4)
C45 C40 P2 118.5(4)
C41 C40 P2 121.3(4)
C42 C41 C40 116.7(5)
C42 C41 C48 119.8(5)
C40 C41 C48 123.3(4)
C43 C42 C41 122.2(6)
C43 C42 H42 118.9
C41 C42 H42 118.9
C44 C43 C42 120.6(6)
C44 C43 H43 119.7
C42 C43 H43 119.7
C43 C44 C45 119.0(6)
C43 C44 H44 120.5
C45 C44 H44 120.5
C44 C45 C40 121.4(5)
C44 C45 H45 119.3
C40 C45 H45 119.3
C29 C46 Si4P 117.1(4)
C29 C46 Si4 127.4(4)
C29 C46 H46A 106.9
Si4P C46 H46A 98.4
Si4 C46 H46A 105.1
C29 C46 H46B 116.8
Si4P C46 H46B 107.8
Si4 C46 H46B 90.9
H46A C46 H46B 108
C35 C47 Si5 112.1(3)
C35 C47 H47A 123.6
Si5 C47 H47A 95.7
C35 C47 H47B 120
Si5 C47 H47B 92.4
H47A C47 H47B 105.9
C41 C48 Si6 107.9(4)
C41 C48 H48A 110.1
Si6 C48 H48A 110.1
C41 C48 H48B 110.1
Si6 C48 H48B 110.1
H48A C48 H48B 108.4
O1 Si3 C27 106.3(7)
O1 Si3 C26 110.5(7)
C27 Si3 C26 109.2(9)
O1 Si3 C21 99.4(4)
C27 Si3 C21 121.0(6)
C26 Si3 C21 109.7(6)
O1 Si4 C50 107.3(7)
O1 Si4 C49 110.9(7)
C50 Si4 C49 107.3(9)
O1 Si4 C46 103.1(3)
C50 Si4 C46 113.6(7)
C49 Si4 C46 114.4(6)
Si3 C26 H26A 109.5
Si3 C26 H26B 109.5
H26A C26 H26B 109.5
Si3 C26 H26C 109.5
H26A C26 H26C 109.5
H26B C26 H26C 109.5
Si3 C27 H27A 109.5
Si3 C27 H27B 109.5
H27A C27 H27B 109.5
Si3 C27 H27C 109.5
H27A C27 H27C 109.5
H27B C27 H27C 109.5
Si4 C49 H49A 109.5
Si4 C49 H49B 109.5
H49A C49 H49B 109.5
Si4 C49 H49C 109.5
H49A C49 H49C 109.5
H49B C49 H49C 109.5
Si4 C50 H50A 109.5
Si4 C50 H50B 109.5
H50A C50 H50B 109.5
Si4 C50 H50C 109.5
H50A C50 H50C 109.5
H50B C50 H50C 109.5
O1 Si3P C26P 116.1(8)
O1 Si3P C21 109.6(4)
C26P Si3P C21 114.5(7)
O1 Si3P C27P 105.4(6)
C26P Si3P C27P 102.9(8)
C21 Si3P C27P 107.3(6)
O1 Si4P C46 106.8(3)
O1 Si4P C49P 106.6(7)
C46 Si4P C49P 109.1(6)
O1 Si4P C50P 106.2(7)
C46 Si4P C50P 121.1(6)
C49P Si4P C50P 106.2(8)
Si3P C26P H26D 109.5
Si3P C26P H26E 109.5
H26D C26P H26E 109.5
Si3P C26P H26F 109.5
H26D C26P H26F 109.5
H26E C26P H26F 109.5
Si3P C27P H27D 109.5
Si3P C27P H27E 109.5
H27D C27P H27E 109.5
Si3P C27P H27F 109.5
H27D C27P H27F 109.5
H27E C27P H27F 109.5
Si4P C49P H49D 109.5
Si4P C49P H49E 109.5
H49D C49P H49E 109.5
Si4P C49P H49F 109.5
H49D C49P H49F 109.5
H49E C49P H49F 109.5
Si4P C50P H50D 109.5
Si4P C50P H50E 109.5
H50D C50P H50E 109.5
Si4P C50P H50F 109.5
H50D C50P H50F 109.5
H50E C50P H50F 109.5
Si5 C51 H51A 109.5
Si5 C51 H51B 109.5
H51A C51 H51B 109.5
Si5 C51 H51C 109.5
H51A C51 H51C 109.5
H51B C51 H51C 109.5
Si5 C52 H52A 109.5
Si5 C52 H52B 109.5
H52A C52 H52B 109.5
Si5 C52 H52C 109.5
H52A C52 H52C 109.5
H52B C52 H52C 109.5
Si6 C53 H53A 109.5
Si6 C53 H53B 109.5
H53A C53 H53B 109.5
Si6 C53 H53C 109.5
H53A C53 H53C 109.5
H53B C53 H53C 109.5
Si6 C54 H54A 109.5
Si6 C54 H54B 109.5
H54A C54 H54B 109.5
Si6 C54 H54C 109.5
H54A C54 H54C 109.5
H54B C54 H54C 109.5
Ir2 Cl1 Ir1 97.52(3)
Ir1 Cl2 Ir2 97.69(3)
P1 Ir1 Si2 90.71(4)
P1 Ir1 Si1 90.97(4)
Si2 Ir1 Si1 92.03(5)
P1 Ir1 Cl2 171.68(4)
Si2 Ir1 Cl2 97.20(4)
Si1 Ir1 Cl2 91.35(4)
P1 Ir1 Cl1 96.11(3)
Si2 Ir1 Cl1 98.62(4)
Si1 Ir1 Cl1 167.12(4)
Cl2 Ir1 Cl1 80.18(3)
P2 Ir2 Si6 91.11(5)
P2 Ir2 Si5 91.95(4)
Si6 Ir2 Si5 91.24(5)
P2 Ir2 Cl1 170.80(4)
Si6 Ir2 Cl1 97.88(4)
Si5 Ir2 Cl1 89.85(4)
P2 Ir2 Cl2 95.59(4)
Si6 Ir2 Cl2 101.72(5)
Si5 Ir2 Cl2 164.84(4)
Cl1 Ir2 Cl2 80.69(3)
C13 P1 C1 103.05(18)
C13 P1 C7 102.63(18)
C1 P1 C7 103.46(19)
C13 P1 Ir1 118.85(12)
C1 P1 Ir1 117.89(14)
C7 P1 Ir1 108.94(13)
C34 P2 C40 102.2(2)
C34 P2 C28 103.2(2)
C40 P2 C28 103.9(2)
C34 P2 Ir2 116.97(14)
C40 P2 Ir2 119.32(17)
C28 P2 Ir2 109.35(14)
C22 Si1 C23 105.1(3)
C22 Si1 C19 105.6(3)
C23 Si1 C19 108.5(2)
C22 Si1 Ir1 108.71(19)
C23 Si1 Ir1 115.94(18)
C19 Si1 Ir1 112.31(15)
C25 Si2 C24 103.3(2)
C25 Si2 C20 103.6(2)
C24 Si2 C20 114.2(2)
C25 Si2 Ir1 124.54(17)
C24 Si2 Ir1 110.70(17)
C20 Si2 Ir1 100.71(13)
C52 Si5 C51 104.1(3)
C52 Si5 C47 104.9(2)
C51 Si5 C47 109.1(2)
C52 Si5 Ir2 108.53(18)
C51 Si5 Ir2 117.4(2)
C47 Si5 Ir2 111.76(16)
C54 Si6 C53 102.4(3)
C54 Si6 C48 111.9(3)
C53 Si6 C48 104.5(3)
C54 Si6 Ir2 112.12(18)
C53 Si6 Ir2 124.6(2)
C48 Si6 Ir2 101.08(18)
Si3P O1 Si4P 157.6(5)
Si4 O1 Si3 149.3(6)

loop_
_geom_bond_atom_site_label_1
_geom_bond_atom_site_label_2
_geom_bond_distance
C1 C6 1.392(6)
C1 C2 1.412(6)
C1 P1 1.833(4)
C2 C3 1.399(6)
C2 C19 1.495(7)
C3 C4 1.375(8)
C3 H3 0.95
C4 C5 1.377(8)
C4 H4 0.95
C5 C6 1.386(6)
C5 H5 0.95
C6 H6 0.95
C7 C8 1.386(6)
C7 C12 1.419(6)
C7 P1 1.838(4)
C8 C9 1.389(6)
C8 H8 0.95
C9 C10 1.377(7)
C9 H9 0.95
C10 C11 1.368(8)
C10 H10 0.95
C11 C12 1.392(7)
C11 H11 0.95
C12 C21 1.506(7)
C13 C18 1.398(5)
C13 C14 1.416(5)
C13 P1 1.832(4)
C14 C15 1.389(6)
C14 C20 1.498(5)
C15 C16 1.382(6)
C15 H15 0.95
C16 C17 1.368(7)
C16 H16 0.95
C17 C18 1.387(6)
C17 H17 0.95
C18 H18 0.95
C19 Si1 1.894(5)
C19 H19A 0.8383
C19 H19B 0.8638
C20 Si2 1.904(4)
C20 H20A 0.99
C20 H20B 0.99
C21 Si3P 1.895(7)
C21 Si3 1.915(7)
C21 H21A 1.1075
C21 H21B 1.0215
C22 Si1 1.881(6)
C22 H22A 0.98
C22 H22B 0.98
C22 H22C 0.98
C23 Si1 1.887(5)
C23 H23A 0.98
C23 H23B 0.98
C23 H23C 0.98
C24 Si2 1.884(4)
C24 H24A 0.98
C24 H24B 0.98
C24 H24C 0.98
C25 Si2 1.864(5)
C25 H25A 0.98
C25 H25B 0.98
C25 H25C 0.98
C28 C33 1.387(7)
C28 C29 1.405(7)
C28 P2 1.844(5)
C29 C30 1.405(8)
C29 C46 1.492(8)
C30 C31 1.385(10)
C30 H30 0.95
C31 C32 1.355(10)
C31 H31 0.95
C32 C33 1.383(8)
C32 H32 0.95
C33 H33 0.95
C34 C39 1.405(6)
C34 C35 1.406(6)
C34 P2 1.831(4)
C35 C36 1.394(6)
C35 C47 1.498(6)
C36 C37 1.384(7)
C36 H36 0.95
C37 C38 1.372(8)
C37 H37 0.95
C38 C39 1.380(7)
C38 H38 0.95
C39 H39 0.95
C40 C45 1.395(6)
C40 C41 1.411(7)
C40 P2 1.833(4)
C41 C42 1.407(7)
C41 C48 1.503(7)
C42 C43 1.378(10)
C42 H42 0.95
C43 C44 1.370(10)
C43 H43 0.95
C44 C45 1.385(7)
C44 H44 0.95
C45 H45 0.95
C46 Si4P 1.786(7)
C46 Si4 2.033(7)
C46 H46A 1.0078
C46 H46B 1.0227
C47 Si5 1.901(4)
C47 H47A 0.9804
C47 H47B 0.9628
C48 Si6 1.900(6)
C48 H48A 0.99
C48 H48B 0.99
Si3 O1 1.734(8)
Si3 C27 1.82(2)
Si3 C26 1.825(19)
Si4 O1 1.534(7)
Si4 C50 1.780(19)
Si4 C49 1.82(2)
C26 H26A 0.98
C26 H26B 0.98
C26 H26C 0.98
C27 H27A 0.98
C27 H27B 0.98
C27 H27C 0.98
C49 H49A 0.98
C49 H49B 0.98
C49 H49C 0.98
C50 H50A 0.98
C50 H50B 0.98
C50 H50C 0.98
Si3P O1 1.502(7)
Si3P C26P 1.748(18)
Si3P C27P 1.97(2)
Si4P O1 1.714(7)
Si4P C49P 1.836(18)
Si4P C50P 1.847(19)
C26P H26D 0.98
C26P H26E 0.98
C26P H26F 0.98
C27P H27D 0.98
C27P H27E 0.98
C27P H27F 0.98
C49P H49D 0.98
C49P H49E 0.98
C49P H49F 0.98
C50P H50D 0.98
C50P H50E 0.98
C50P H50F 0.98
C51 Si5 1.883(5)
C51 H51A 0.98
C51 H51B 0.98
C51 H51C 0.98
C52 Si5 1.883(6)
C52 H52A 0.98
C52 H52B 0.98
C52 H52C 0.98
C53 Si6 1.880(6)
C53 H53A 0.98
C53 H53B 0.98
C53 H53C 0.98
C54 Si6 1.873(5)
C54 H54A 0.98
C54 H54B 0.98
C54 H54C 0.98
Cl1 Ir2 2.3839(9)
Cl1 Ir1 2.5959(10)
Cl2 Ir1 2.3939(10)
Cl2 Ir2 2.5803(11)
Ir1 P1 2.2230(10)
Ir1 Si2 2.2963(12)
Ir1 Si1 2.3108(12)
Ir2 P2 2.2301(10)
Ir2 Si6 2.2933(13)
Ir2 Si5 2.3146(13)

loop_
_geom_torsion_atom_site_label_1
_geom_torsion_atom_site_label_2
_geom_torsion_atom_site_label_3
_geom_torsion_atom_site_label_4
_geom_torsion
C6 C1 C2 C3 -0.8(7)
P1 C1 C2 C3 -178.8(4)
C6 C1 C2 C19 -178.9(4)
P1 C1 C2 C19 3.1(6)
C1 C2 C3 C4 1.5(8)
C19 C2 C3 C4 179.7(5)
C2 C3 C4 C5 -2.0(9)
C3 C4 C5 C6 1.8(8)
C4 C5 C6 C1 -1.2(8)
C2 C1 C6 C5 0.7(7)
P1 C1 C6 C5 178.7(4)
C12 C7 C8 C9 1.4(6)
P1 C7 C8 C9 -173.1(3)
C7 C8 C9 C10 -0.2(6)
C8 C9 C10 C11 -1.3(7)
C9 C10 C11 C12 1.7(7)
C10 C11 C12 C7 -0.4(7)
C10 C11 C12 C21 176.6(4)
C8 C7 C12 C11 -1.1(6)
P1 C7 C12 C11 173.4(3)
C8 C7 C12 C21 -178.0(4)
P1 C7 C12 C21 -3.5(6)
C18 C13 C14 C15 1.1(6)
P1 C13 C14 C15 -177.9(3)
C18 C13 C14 C20 -173.7(4)
P1 C13 C14 C20 7.3(5)
C13 C14 C15 C16 -0.5(6)
C20 C14 C15 C16 174.5(4)
C14 C15 C16 C17 -0.1(7)
C15 C16 C17 C18 0.1(7)
C16 C17 C18 C13 0.6(6)
C14 C13 C18 C17 -1.2(6)
P1 C13 C18 C17 177.9(3)
C3 C2 C19 Si1 -121.9(5)
C1 C2 C19 Si1 56.1(6)
C15 C14 C20 Si2 -120.5(4)
C13 C14 C20 Si2 54.2(5)
C11 C12 C21 Si3P 59.5(6)
C7 C12 C21 Si3P -123.6(5)
C11 C12 C21 Si3 44.0(6)
C7 C12 C21 Si3 -139.2(4)
C33 C28 C29 C30 -1.1(8)
P2 C28 C29 C30 175.8(4)
C33 C28 C29 C46 -176.3(5)
P2 C28 C29 C46 0.6(7)
C28 C29 C30 C31 0.6(9)
C46 C29 C30 C31 176.1(6)
C29 C30 C31 C32 -0.1(12)
C30 C31 C32 C33 -0.1(12)
C31 C32 C33 C28 -0.3(11)
C29 C28 C33 C32 0.9(9)
P2 C28 C33 C32 -176.0(5)
C39 C34 C35 C36 -1.7(6)
P2 C34 C35 C36 -179.8(3)
C39 C34 C35 C47 178.5(4)
P2 C34 C35 C47 0.4(6)
C34 C35 C36 C37 2.0(6)
C47 C35 C36 C37 -178.2(4)
C35 C36 C37 C38 -1.1(7)
C36 C37 C38 C39 -0.2(8)
C37 C38 C39 C34 0.5(8)
C35 C34 C39 C38 0.5(7)
P2 C34 C39 C38 178.6(4)
C45 C40 C41 C42 -2.0(9)
P2 C40 C41 C42 178.1(5)
C45 C40 C41 C48 -176.8(6)
P2 C40 C41 C48 3.3(8)
C40 C41 C42 C43 0.3(12)
C48 C41 C42 C43 175.3(8)
C41 C42 C43 C44 1.9(14)
C42 C43 C44 C45 -2.3(13)
C43 C44 C45 C40 0.6(10)
C41 C40 C45 C44 1.6(9)
P2 C40 C45 C44 -178.5(5)
C30 C29 C46 Si4P 42.3(7)
C28 C29 C46 Si4P -142.5(5)
C30 C29 C46 Si4 58.3(8)
C28 C29 C46 Si4 -126.5(5)
C36 C35 C47 Si5 -121.4(4)
C34 C35 C47 Si5 58.4(5)
C42 C41 C48 Si6 -117.0(6)
C40 C41 C48 Si6 57.7(7)
C12 C21 Si3P O1 -154.1(5)
C12 C21 Si3P C26P 73.4(10)
C12 C21 Si3P C27P -40.1(8)
C29 C46 Si4P O1 -163.2(5)
C29 C46 Si4P C49P 82.0(9)
C29 C46 Si4P C50P -41.6(9)
C18 C13 P1 C1 19.1(4)
C14 C13 P1 C1 -161.8(3)
C18 C13 P1 C7 -88.1(3)
C14 C13 P1 C7 90.9(3)
C18 C13 P1 Ir1 151.7(3)
C14 C13 P1 Ir1 -29.3(4)
C6 C1 P1 C13 -94.3(4)
C2 C1 P1 C13 83.6(4)
C6 C1 P1 C7 12.3(4)
C2 C1 P1 C7 -169.7(4)
C6 C1 P1 Ir1 132.6(3)
C2 C1 P1 Ir1 -49.4(4)
C8 C7 P1 C13 -0.2(3)
C12 C7 P1 C13 -174.6(3)
C8 C7 P1 C1 -107.2(3)
C12 C7 P1 C1 78.5(4)
C8 C7 P1 Ir1 126.6(3)
C12 C7 P1 Ir1 -47.7(3)
C39 C34 P2 C40 -94.0(4)
C35 C34 P2 C40 84.1(4)
C39 C34 P2 C28 13.7(4)
C35 C34 P2 C28 -168.2(3)
C39 C34 P2 Ir2 133.8(3)
C35 C34 P2 Ir2 -48.2(4)
C45 C40 P2 C34 20.9(5)
C41 C40 P2 C34 -159.2(5)
C45 C40 P2 C28 -86.2(4)
C41 C40 P2 C28 93.7(5)
C45 C40 P2 Ir2 151.7(4)
C41 C40 P2 Ir2 -28.4(5)
C33 C28 P2 C34 -109.6(4)
C29 C28 P2 C34 73.5(4)
C33 C28 P2 C40 -3.2(5)
C29 C28 P2 C40 179.9(4)
C33 C28 P2 Ir2 125.3(4)
C29 C28 P2 Ir2 -51.6(4)
C2 C19 Si1 C22 52.7(4)
C2 C19 Si1 C23 164.9(4)
C2 C19 Si1 Ir1 -65.7(4)
C26P Si3P O1 Si4P 95.3(15)
C21 Si3P O1 Si4P -36.4(16)
C27P Si3P O1 Si4P -151.6(14)
C50 Si4 O1 Si3 158.7(9)
C49 Si4 O1 Si3 41.7(11)
C46 Si4 O1 Si3 -81.2(9)
C46 Si4P O1 Si3P 36.7(16)
C49P Si4P O1 Si3P 153.2(14)
C50P Si4P O1 Si3P -93.9(15)
C27 Si3 O1 Si4 -45.1(11)
C26 Si3 O1 Si4 -163.5(9)
C21 Si3 O1 Si4 81.2(9)
